data_7028813
loop_
_publ_author_name
'Liu, Yan'
'Dong, Wei-Shi'
'Liu, Jing-Yu'
'Li, Yue-Sheng'

_publ_section_title
;
 Living ring-opening homo- and copolymerisation of \e-caprolactone and
 L-lactide by cyclic \b-ketiminato aluminium complexes.
;
_journal_issue 5
_journal_name_full 'Dalton transactions (Cambridge, England : 2003)'
_journal_page_first 2244
_journal_page_last 2251
_journal_paper_doi 10.1039/c3dt52712c
_journal_volume 43
_journal_year 2014
_chemical_formula_sum 'C25 H32 Al N O'
_chemical_formula_weight 389.50
_chemical_name_systematic
; 
 ? 
;
_space_group_IT_number 14
_symmetry_cell_setting monoclinic
_symmetry_space_group_name_Hall '-P 2ybc'
_symmetry_space_group_name_H-M 'P 1 21/c 1'
_atom_sites_solution_hydrogens geom
_atom_sites_solution_primary direct
_atom_sites_solution_secondary difmap
_audit_creation_method SHELXL-97
_cell_angle_alpha 90.00
_cell_angle_beta 104.4090(10)
_cell_angle_gamma 90.00
_cell_formula_units_Z 4
_cell_length_a 9.8106(8)
_cell_length_b 14.5843(12)
_cell_length_c 17.0062(13)
_cell_measurement_reflns_used 3062
_cell_measurement_temperature 185(2)
_cell_measurement_theta_max 25.5872
_cell_measurement_theta_min 2.5583
_cell_volume 2356.7(3)
_computing_cell_refinement 'SAINT (Bruker, 2007)'
_computing_data_collection 'SMART (Bruker, 2007)'
_computing_data_reduction SAINT
_computing_molecular_graphics 'SHELXTL (Sheldrick, 2008)'
_computing_publication_material SHELXTL
_computing_structure_refinement 'SHELXL-97 (Sheldrick, 2008)'
_computing_structure_solution 'SHELXS-97 (Sheldrick, 2008)'
_diffrn_ambient_temperature 185(2)
_diffrn_measured_fraction_theta_full 0.995
_diffrn_measured_fraction_theta_max 0.995
_diffrn_measurement_device_type 'Bruker APEX CCD'
_diffrn_measurement_method '\f and \w scans'
_diffrn_radiation_monochromator graphite
_diffrn_radiation_source 'fine-focus sealed tube'
_diffrn_radiation_type MoK\a
_diffrn_radiation_wavelength 0.71073
_diffrn_reflns_av_R_equivalents 0.0303
_diffrn_reflns_av_sigmaI/netI 0.0366
_diffrn_reflns_limit_h_max 12
_diffrn_reflns_limit_h_min -12
_diffrn_reflns_limit_k_max 17
_diffrn_reflns_limit_k_min -17
_diffrn_reflns_limit_l_max 20
_diffrn_reflns_limit_l_min -15
_diffrn_reflns_number 13004
_diffrn_reflns_theta_full 26.03
_diffrn_reflns_theta_max 26.03
_diffrn_reflns_theta_min 1.87
_exptl_absorpt_coefficient_mu 0.100
_exptl_absorpt_correction_T_max 0.9921
_exptl_absorpt_correction_T_min 0.9706
_exptl_absorpt_correction_type multi-scan
_exptl_crystal_colour yellow
_exptl_crystal_density_diffrn 1.098
_exptl_crystal_density_method 'not measured'
_exptl_crystal_description block
_exptl_crystal_F_000 840
_exptl_crystal_size_max 0.30
_exptl_crystal_size_mid 0.16
_exptl_crystal_size_min 0.08
_refine_diff_density_max 0.337
_refine_diff_density_min -0.180
_refine_diff_density_rms 0.043
_refine_ls_extinction_method none
_refine_ls_goodness_of_fit_ref 1.027
_refine_ls_hydrogen_treatment constr
_refine_ls_matrix_type full
_refine_ls_number_parameters 259
_refine_ls_number_reflns 4614
_refine_ls_number_restraints 0
_refine_ls_restrained_S_all 1.027
_refine_ls_R_factor_all 0.0700
_refine_ls_R_factor_gt 0.0495
_refine_ls_shift/su_max 0.000
_refine_ls_shift/su_mean 0.000
_refine_ls_structure_factor_coef Fsqd
_refine_ls_weighting_details 'calc w=1/[\s^2^(Fo^2^)+(0.0574P)^2^+0.7254P] where P=(Fo^2^+2Fc^2^)/3'
_refine_ls_weighting_scheme calc
_refine_ls_wR_factor_gt 0.1138
_refine_ls_wR_factor_ref 0.1254
_reflns_number_gt 3521
_reflns_number_total 4614
_reflns_threshold_expression >2\s(I)
_cod_data_source_file c3dt52712c.txt
_cod_data_source_block d21
_cod_original_sg_symbol_H-M P2(1)/c
_cod_database_code 7028813

loop_
_symmetry_equiv_pos_as_xyz
'x, y, z'
'-x, y+1/2, -z+1/2'
'-x, -y, -z'
'x, -y-1/2, z-1/2'

loop_
_atom_site_label
_atom_site_type_symbol
_atom_site_fract_x
_atom_site_fract_y
_atom_site_fract_z
_atom_site_U_iso_or_equiv
_atom_site_adp_type
_atom_site_occupancy
_atom_site_symmetry_multiplicity
_atom_site_calc_flag
_atom_site_refinement_flags
Al1 Al 0.23132(6) 0.14643(4) 0.23980(3) 0.03009(16) Uani 1 1 d .
O1 O 0.36383(12) 0.15792(9) 0.33399(7) 0.0325(3) Uani 1 1 d .
N1 N 0.33103(15) 0.22457(10) 0.18081(9) 0.0288(3) Uani 1 1 d .
C11 C 0.49639(18) 0.18100(12) 0.34547(11) 0.0280(4) Uani 1 1 d .
C3 C 0.46639(18) 0.24066(12) 0.20837(11) 0.0297(4) Uani 1 1 d .
H3 H 0.5111 0.2724 0.1729 0.036 Uiso 1 1 calc R
C13 C 0.5395(2) 0.11789(13) 0.48562(11) 0.0339(4) Uani 1 1 d .
H13 H 0.4486 0.0908 0.4715 0.041 Uiso 1 1 calc R
C4 C 0.26185(18) 0.27600(13) 0.10868(11) 0.0305(4) Uani 1 1 d .
C10 C 0.55229(19) 0.21601(13) 0.28477(11) 0.0309(4) Uani 1 1 d .
C12 C 0.58625(18) 0.16883(12) 0.42815(11) 0.0299(4) Uani 1 1 d .
C5 C 0.22427(19) 0.36741(13) 0.11934(12) 0.0341(4) Uani 1 1 d .
C9 C 0.2361(2) 0.23492(14) 0.03221(12) 0.0361(5) Uani 1 1 d .
C17 C 0.7199(2) 0.21016(14) 0.44945(12) 0.0369(5) Uani 1 1 d .
C6 C 0.1647(2) 0.41817(15) 0.04966(13) 0.0448(5) Uani 1 1 d .
H6 H 0.1400 0.4805 0.0548 0.054 Uiso 1 1 calc R
C8 C 0.1746(2) 0.28882(17) -0.03494(13) 0.0453(5) Uani 1 1 d .
H8 H 0.1553 0.2626 -0.0877 0.054 Uiso 1 1 calc R
C15 C 0.7564(2) 0.14643(16) 0.58392(13) 0.0473(6) Uani 1 1 d .
H15 H 0.8151 0.1385 0.6371 0.057 Uiso 1 1 calc R
C7 C 0.1413(2) 0.37955(17) -0.02619(14) 0.0494(6) Uani 1 1 d .
H7 H 0.1019 0.4155 -0.0729 0.059 Uiso 1 1 calc R
C16 C 0.8033(2) 0.19803(16) 0.52756(13) 0.0474(6) Uani 1 1 d .
H16 H 0.8938 0.2255 0.5426 0.057 Uiso 1 1 calc R
C2 C 0.2205(2) 0.01813(15) 0.20453(14) 0.0458(5) Uani 1 1 d .
H2A H 0.3092 0.0005 0.1920 0.069 Uiso 1 1 calc R
H2B H 0.1430 0.0108 0.1559 0.069 Uiso 1 1 calc R
H2C H 0.2040 -0.0211 0.2480 0.069 Uiso 1 1 calc R
C1 C 0.0509(2) 0.20310(16) 0.24110(13) 0.0428(5) Uani 1 1 d .
H1A H 0.0066 0.1684 0.2775 0.064 Uiso 1 1 calc R
H1B H -0.0109 0.2027 0.1861 0.064 Uiso 1 1 calc R
H1C H 0.0667 0.2665 0.2604 0.064 Uiso 1 1 calc R
C20 C 0.2500(2) 0.41078(14) 0.20311(13) 0.0385(5) Uani 1 1 d .
H20 H 0.2628 0.3600 0.2438 0.046 Uiso 1 1 calc R
C19 C 0.7088(2) 0.23475(16) 0.30281(13) 0.0435(5) Uani 1 1 d .
H19A H 0.7587 0.1776 0.2956 0.052 Uiso 1 1 calc R
H19B H 0.7272 0.2807 0.2638 0.052 Uiso 1 1 calc R
C14 C 0.6246(2) 0.10643(15) 0.56317(12) 0.0404(5) Uani 1 1 d .
H14 H 0.5925 0.0712 0.6020 0.048 Uiso 1 1 calc R
C18 C 0.7652(2) 0.26995(16) 0.38834(13) 0.0493(6) Uani 1 1 d .
H18A H 0.8692 0.2719 0.4011 0.059 Uiso 1 1 calc R
H18B H 0.7308 0.3332 0.3922 0.059 Uiso 1 1 calc R
C23 C 0.2773(2) 0.13647(15) 0.02066(13) 0.0461(5) Uani 1 1 d .
H23 H 0.3099 0.1081 0.0757 0.055 Uiso 1 1 calc R
C21 C 0.3847(2) 0.46798(17) 0.22262(15) 0.0533(6) Uani 1 1 d .
H21A H 0.4652 0.4286 0.2217 0.080 Uiso 1 1 calc R
H21B H 0.3981 0.4954 0.2766 0.080 Uiso 1 1 calc R
H21C H 0.3772 0.5167 0.1820 0.080 Uiso 1 1 calc R
C24 C 0.4003(4) 0.13327(19) -0.0197(2) 0.0875(11) Uani 1 1 d .
H24A H 0.3727 0.1632 -0.0729 0.131 Uiso 1 1 calc R
H24B H 0.4255 0.0693 -0.0266 0.131 Uiso 1 1 calc R
H24C H 0.4814 0.1653 0.0145 0.131 Uiso 1 1 calc R
C22 C 0.1260(2) 0.46910(17) 0.21302(16) 0.0588(7) Uani 1 1 d .
H22A H 0.1152 0.5222 0.1766 0.088 Uiso 1 1 calc R
H22B H 0.1434 0.4903 0.2693 0.088 Uiso 1 1 calc R
H22C H 0.0398 0.4323 0.1995 0.088 Uiso 1 1 calc R
C25 C 0.1530(3) 0.0801(2) -0.02717(19) 0.0866(10) Uani 1 1 d .
H25A H 0.0767 0.0819 0.0006 0.130 Uiso 1 1 calc R
H25B H 0.1828 0.0165 -0.0310 0.130 Uiso 1 1 calc R
H25C H 0.1198 0.1058 -0.0819 0.130 Uiso 1 1 calc R

loop_
_atom_site_aniso_label
_atom_site_aniso_U_11
_atom_site_aniso_U_22
_atom_site_aniso_U_33
_atom_site_aniso_U_23
_atom_site_aniso_U_13
_atom_site_aniso_U_12
Al1 0.0248(3) 0.0351(3) 0.0294(3) 0.0059(2) 0.0049(2) -0.0020(2)
O1 0.0240(6) 0.0438(8) 0.0288(7) 0.0049(6) 0.0051(5) -0.0042(6)
N1 0.0282(8) 0.0299(8) 0.0280(8) 0.0039(6) 0.0064(6) 0.0006(6)
C11 0.0248(9) 0.0255(9) 0.0330(10) 0.0009(8) 0.0060(8) 0.0036(7)
C3 0.0300(10) 0.0284(10) 0.0337(10) 0.0049(8) 0.0133(8) 0.0013(7)
C13 0.0324(10) 0.0354(11) 0.0328(11) -0.0001(8) 0.0063(8) 0.0011(8)
C4 0.0241(9) 0.0373(11) 0.0299(10) 0.0077(8) 0.0062(8) -0.0024(8)
C10 0.0265(9) 0.0314(10) 0.0349(11) 0.0063(8) 0.0080(8) 0.0033(8)
C12 0.0282(9) 0.0290(10) 0.0318(10) 0.0007(8) 0.0060(8) 0.0050(7)
C5 0.0303(10) 0.0345(11) 0.0374(11) 0.0074(9) 0.0086(8) 0.0023(8)
C9 0.0338(11) 0.0426(12) 0.0327(11) 0.0036(9) 0.0097(9) -0.0055(9)
C17 0.0283(10) 0.0397(11) 0.0392(11) 0.0017(9) 0.0018(9) 0.0003(8)
C6 0.0425(12) 0.0434(13) 0.0490(14) 0.0152(10) 0.0123(10) 0.0111(10)
C8 0.0409(12) 0.0650(16) 0.0280(11) 0.0051(10) 0.0047(9) -0.0023(11)
C15 0.0416(12) 0.0625(15) 0.0310(11) 0.0009(10) -0.0037(9) 0.0074(11)
C7 0.0410(12) 0.0645(16) 0.0400(13) 0.0218(11) 0.0050(10) 0.0099(11)
C16 0.0334(11) 0.0569(14) 0.0459(13) 0.0005(11) -0.0016(10) -0.0048(10)
C2 0.0464(13) 0.0403(12) 0.0479(13) 0.0041(10) 0.0065(10) -0.0081(10)
C1 0.0295(11) 0.0572(14) 0.0416(12) 0.0102(10) 0.0086(9) 0.0004(9)
C20 0.0404(11) 0.0312(11) 0.0446(12) 0.0013(9) 0.0116(9) 0.0027(9)
C19 0.0274(10) 0.0536(14) 0.0498(13) 0.0169(11) 0.0099(9) -0.0012(9)
C14 0.0437(12) 0.0452(12) 0.0319(11) 0.0032(9) 0.0085(9) 0.0057(9)
C18 0.0300(11) 0.0557(15) 0.0560(15) 0.0130(11) -0.0008(10) -0.0130(10)
C23 0.0621(15) 0.0412(13) 0.0372(12) -0.0023(10) 0.0164(11) -0.0067(11)
C21 0.0509(14) 0.0469(14) 0.0614(15) -0.0066(11) 0.0126(12) -0.0063(11)
C24 0.113(3) 0.0507(17) 0.124(3) 0.0074(17) 0.076(2) 0.0171(16)
C22 0.0505(14) 0.0546(15) 0.0720(17) -0.0105(13) 0.0167(13) 0.0094(12)
C25 0.107(3) 0.0650(19) 0.079(2) -0.0193(16) 0.0063(19) -0.0266(18)

loop_
_atom_type_symbol
_atom_type_description
_atom_type_scat_dispersion_real
_atom_type_scat_dispersion_imag
_atom_type_scat_source
C C 0.0033 0.0016 'International Tables Vol C Tables 4.2.6.8 and 6.1.1.4'
H H 0.0000 0.0000 'International Tables Vol C Tables 4.2.6.8 and 6.1.1.4'
N N 0.0061 0.0033 'International Tables Vol C Tables 4.2.6.8 and 6.1.1.4'
O O 0.0106 0.0060 'International Tables Vol C Tables 4.2.6.8 and 6.1.1.4'
Al Al 0.0645 0.0514 'International Tables Vol C Tables 4.2.6.8 and 6.1.1.4'

loop_
_geom_angle_atom_site_label_1
_geom_angle_atom_site_label_2
_geom_angle_atom_site_label_3
_geom_angle
O1 Al1 N1 93.44(6)
O1 Al1 C1 113.88(8)
N1 Al1 C1 109.39(8)
O1 Al1 C2 109.45(8)
N1 Al1 C2 113.52(8)
C1 Al1 C2 115.23(10)
C11 O1 Al1 128.77(12)
C3 N1 C4 115.26(15)
C3 N1 Al1 121.07(12)
C4 N1 Al1 123.42(11)
O1 C11 C10 123.19(16)
O1 C11 C12 116.58(15)
C10 C11 C12 120.22(16)
N1 C3 C10 127.07(16)
N1 C3 H3 116.5
C10 C3 H3 116.5
C14 C13 C12 120.46(18)
C14 C13 H13 119.8
C12 C13 H13 119.8
C9 C4 C5 122.26(17)
C9 C4 N1 120.19(17)
C5 C4 N1 117.55(16)
C11 C10 C3 121.75(16)
C11 C10 C19 119.10(17)
C3 C10 C19 119.00(16)
C13 C12 C17 119.78(17)
C13 C12 C11 120.71(16)
C17 C12 C11 119.51(17)
C6 C5 C4 117.45(19)
C6 C5 C20 120.75(18)
C4 C5 C20 121.79(17)
C8 C9 C4 117.53(19)
C8 C9 C23 120.16(19)
C4 C9 C23 122.27(18)
C16 C17 C12 118.81(19)
C16 C17 C18 121.98(18)
C12 C17 C18 119.13(17)
C7 C6 C5 121.1(2)
C7 C6 H6 119.5
C5 C6 H6 119.5
C7 C8 C9 121.2(2)
C7 C8 H8 119.4
C9 C8 H8 119.4
C14 C15 C16 120.23(19)
C14 C15 H15 119.9
C16 C15 H15 119.9
C6 C7 C8 120.4(2)
C6 C7 H7 119.8
C8 C7 H7 119.8
C15 C16 C17 120.9(2)
C15 C16 H16 119.5
C17 C16 H16 119.5
Al1 C2 H2A 109.5
Al1 C2 H2B 109.5
H2A C2 H2B 109.5
Al1 C2 H2C 109.5
H2A C2 H2C 109.5
H2B C2 H2C 109.5
Al1 C1 H1A 109.5
Al1 C1 H1B 109.5
H1A C1 H1B 109.5
Al1 C1 H1C 109.5
H1A C1 H1C 109.5
H1B C1 H1C 109.5
C5 C20 C21 111.32(17)
C5 C20 C22 112.54(18)
C21 C20 C22 109.98(18)
C5 C20 H20 107.6
C21 C20 H20 107.6
C22 C20 H20 107.6
C18 C19 C10 111.47(17)
C18 C19 H19A 109.3
C10 C19 H19A 109.3
C18 C19 H19B 109.3
C10 C19 H19B 109.3
H19A C19 H19B 108.0
C15 C14 C13 119.77(19)
C15 C14 H14 120.1
C13 C14 H14 120.1
C17 C18 C19 111.55(17)
C17 C18 H18A 109.3
C19 C18 H18A 109.3
C17 C18 H18B 109.3
C19 C18 H18B 109.3
H18A C18 H18B 108.0
C9 C23 C25 112.0(2)
C9 C23 C24 110.62(19)
C25 C23 C24 111.0(2)
C9 C23 H23 107.7
C25 C23 H23 107.7
C24 C23 H23 107.7
C20 C21 H21A 109.5
C20 C21 H21B 109.5
H21A C21 H21B 109.5
C20 C21 H21C 109.5
H21A C21 H21C 109.5
H21B C21 H21C 109.5
C23 C24 H24A 109.5
C23 C24 H24B 109.5
H24A C24 H24B 109.5
C23 C24 H24C 109.5
H24A C24 H24C 109.5
H24B C24 H24C 109.5
C20 C22 H22A 109.5
C20 C22 H22B 109.5
H22A C22 H22B 109.5
C20 C22 H22C 109.5
H22A C22 H22C 109.5
H22B C22 H22C 109.5
C23 C25 H25A 109.5
C23 C25 H25B 109.5
H25A C25 H25B 109.5
C23 C25 H25C 109.5
H25A C25 H25C 109.5
H25B C25 H25C 109.5

loop_
_geom_bond_atom_site_label_1
_geom_bond_atom_site_label_2
_geom_bond_distance
Al1 O1 1.8021(13)
Al1 N1 1.9366(15)
Al1 C1 1.958(2)
Al1 C2 1.960(2)
O1 C11 1.310(2)
N1 C3 1.315(2)
N1 C4 1.454(2)
C11 C10 1.382(2)
C11 C12 1.473(3)
C3 C10 1.408(2)
C3 H3 0.9500
C13 C14 1.384(3)
C13 C12 1.393(3)
C13 H13 0.9500
C4 C9 1.397(3)
C4 C5 1.407(3)
C10 C19 1.514(3)
C12 C17 1.406(3)
C5 C6 1.396(3)
C5 C20 1.521(3)
C9 C8 1.394(3)
C9 C23 1.518(3)
C17 C16 1.387(3)
C17 C18 1.506(3)
C6 C7 1.374(3)
C6 H6 0.9500
C8 C7 1.380(3)
C8 H8 0.9500
C15 C14 1.382(3)
C15 C16 1.384(3)
C15 H15 0.9500
C7 H7 0.9500
C16 H16 0.9500
C2 H2A 0.9800
C2 H2B 0.9800
C2 H2C 0.9800
C1 H1A 0.9800
C1 H1B 0.9800
C1 H1C 0.9800
C20 C21 1.528(3)
C20 C22 1.528(3)
C20 H20 1.0000
C19 C18 1.512(3)
C19 H19A 0.9900
C19 H19B 0.9900
C14 H14 0.9500
C18 H18A 0.9900
C18 H18B 0.9900
C23 C25 1.526(3)
C23 C24 1.531(3)
C23 H23 1.0000
C21 H21A 0.9800
C21 H21B 0.9800
C21 H21C 0.9800
C24 H24A 0.9800
C24 H24B 0.9800
C24 H24C 0.9800
C22 H22A 0.9800
C22 H22B 0.9800
C22 H22C 0.9800
C25 H25A 0.9800
C25 H25B 0.9800
C25 H25C 0.9800
